data_7152845
loop_
_publ_author_name
'Toyoda, Yosuke'
'Ninomiya, Masayuki'
'Ebihara, Masahiro'
'Koketsu, Mamoru'

_publ_section_title
;
 The Staudinger reaction with 2-imino-1,3-thiaselenanes toward the
 synthesis of C4 spiro-\b-lactams.
;
_journal_issue 16
_journal_name_full 'Organic &amp; biomolecular chemistry'
_journal_page_first 2652
_journal_page_last 2659
_journal_paper_doi 10.1039/c3ob00073g
_journal_volume 11
_journal_year 2013
_chemical_formula_moiety 'C11 H13 N S Se'
_chemical_formula_sum 'C11 H13 N S Se'
_chemical_formula_weight 270.24
_chemical_melting_point 62.5(5)
_chemical_name_systematic
;
2-(2-Methylphenylimino)-1,3-thiaselenane
;
_space_group_IT_number 14
_symmetry_cell_setting monoclinic
_symmetry_space_group_name_Hall '-P 2yn'
_symmetry_space_group_name_H-M 'P 1 21/n 1'
_atom_sites_solution_hydrogens geom
_atom_sites_solution_primary direct
_atom_sites_solution_secondary difmap
_audit_creation_method SHELXL-97
_cell_angle_alpha 90.00
_cell_angle_beta 104.024(4)
_cell_angle_gamma 90.00
_cell_formula_units_Z 4
_cell_length_a 8.376(2)
_cell_length_b 13.152(3)
_cell_length_c 11.240(3)
_cell_measurement_reflns_used 3158
_cell_measurement_temperature 296(2)
_cell_measurement_theta_max 27.4640
_cell_measurement_theta_min 3.0977
_cell_volume 1201.3(5)
_computing_cell_refinement 'CrystalClear (Rigaku Inc., 2008)'
_computing_data_collection 'CrystalClear (Rigaku Inc., 2008)'
_computing_data_reduction 'CrystalClear (Rigaku Inc., 2008)'
_computing_molecular_graphics 'Yadokari-XG 2009 (Wakita Nemoto et al.,2009)'
_computing_publication_material 'Yadokari-XG 2009 (Wakita,Nemoto et al., 2009)'
_computing_structure_refinement 'SHELXL-97 (Sheldrick, 1997)'
_computing_structure_solution
;
SIR97
;
_diffrn_ambient_temperature 296(2)
_diffrn_detector_area_resol_mean 14.6306
_diffrn_measured_fraction_theta_full 0.997
_diffrn_measured_fraction_theta_max 0.997
_diffrn_measurement_device_type 'Rigaku AFC7R Mercury CCD'
_diffrn_measurement_method dtprofit.ref
_diffrn_radiation_monochromator 'Graphite Monochromator'
_diffrn_radiation_source 'Rotating Anode'
_diffrn_radiation_type MoK\a
_diffrn_radiation_wavelength 0.71075
_diffrn_reflns_av_R_equivalents 0.0402
_diffrn_reflns_av_sigmaI/netI 0.0437
_diffrn_reflns_limit_h_max 9
_diffrn_reflns_limit_h_min -10
_diffrn_reflns_limit_k_max 10
_diffrn_reflns_limit_k_min -17
_diffrn_reflns_limit_l_max 14
_diffrn_reflns_limit_l_min -13
_diffrn_reflns_number 9484
_diffrn_reflns_theta_full 27.48
_diffrn_reflns_theta_max 27.48
_diffrn_reflns_theta_min 3.10
_exptl_absorpt_coefficient_mu 3.261
_exptl_absorpt_correction_T_max 0.4755
_exptl_absorpt_correction_T_min 0.2841
_exptl_absorpt_correction_type numerical
_exptl_absorpt_process_details 'NUMABS (Higashi, 1999)'
_exptl_crystal_colour Yellow
_exptl_crystal_density_diffrn 1.494
_exptl_crystal_density_method 'not measured'
_exptl_crystal_description Prism
_exptl_crystal_F_000 544
_exptl_crystal_size_max 0.60
_exptl_crystal_size_mid 0.40
_exptl_crystal_size_min 0.30
_refine_diff_density_max 0.475
_refine_diff_density_min -0.581
_refine_diff_density_rms 0.053
_refine_ls_extinction_coef 0.0240(17)
_refine_ls_extinction_expression Fc^*^=kFc[1+0.001xFc^2^\l^3^/sin(2\q)]^-1/4^
_refine_ls_extinction_method SHELXL
_refine_ls_goodness_of_fit_ref 0.882
_refine_ls_hydrogen_treatment constr
_refine_ls_matrix_type full
_refine_ls_number_parameters 158
_refine_ls_number_reflns 2749
_refine_ls_number_restraints 74
_refine_ls_restrained_S_all 0.881
_refine_ls_R_factor_all 0.0539
_refine_ls_R_factor_gt 0.0372
_refine_ls_shift/su_max 0.000
_refine_ls_shift/su_mean 0.000
_refine_ls_structure_factor_coef Fsqd
_refine_ls_weighting_details 'calc w=1/[\s^2^(Fo^2^)+(0.0509P)^2^+0.0000P] where P=(Fo^2^+2Fc^2^)/3'
_refine_ls_weighting_scheme calc
_refine_ls_wR_factor_gt 0.0900
_refine_ls_wR_factor_ref 0.0967
_reflns_number_gt 1768
_reflns_number_total 2749
_reflns_threshold_expression ' I>2\s(I)'
_cod_data_source_file c3ob00073g.txt
_cod_data_source_block 6c
_cod_depositor_comments
;
The following automatic conversions were performed:

'_chemical_melting_point' value '62-63' was changed to '62.5(5)' -
the average value was taken and precision was
estimated.

'_exptl_absorpt_correction_type' value 'Numerical'
changed to 'numerical' according to
/home/saulius/struct/CIF-dictionaries/cif_core.dic dictionary named
'cif_core.dic' version 2.4.2 from 2011-04-26.

Automatic conversion script
Id: cif_fix_values 1891 2012-01-12 08:04:46Z andrius 
;
_cod_original_sg_symbol_H-M 'P 21/n'
_cod_database_code 7152845

loop_
_symmetry_equiv_pos_as_xyz
'x, y, z'
'-x+1/2, y+1/2, -z+1/2'
'-x, -y, -z'
'x-1/2, -y-1/2, z-1/2'

loop_
_atom_site_label
_atom_site_type_symbol
_atom_site_fract_x
_atom_site_fract_y
_atom_site_fract_z
_atom_site_U_iso_or_equiv
_atom_site_adp_type
_atom_site_occupancy
_atom_site_symmetry_multiplicity
_atom_site_calc_flag
_atom_site_refinement_flags
_atom_site_disorder_assembly
_atom_site_disorder_group
N1 N 0.5441(2) 0.02520(16) 0.21670(18) 0.0548(5) Uani 1 1 d . A .
C1 C 0.3935(3) 0.01739(17) 0.2142(2) 0.0473(6) Uani 1 1 d . . .
Se1A Se 0.23912(4) 0.12449(3) 0.16419(4) 0.0835(2) Uani 0.8299(15) 1 d P A 1
S1B S 0.23912(4) 0.12449(3) 0.16419(4) 0.0835(2) Uani 0.1701(15) 1 d P A 2
C2A C 0.0853(9) 0.0812(5) 0.2538(8) 0.116(3) Uani 0.8299(15) 1 d PDU A 1
H2A H 0.1405 0.0817 0.3403 0.139 Uiso 0.8299(15) 1 calc PR A 1
H2B H -0.0022 0.1312 0.2417 0.139 Uiso 0.8299(15) 1 calc PR A 1
C2B C 0.035(4) 0.083(3) 0.189(3) 0.094(8) Uani 0.1701(15) 1 d PDU A 2
H2C H 0.0264 0.1172 0.2642 0.113 Uiso 0.1701(15) 1 calc PR A 2
H2D H -0.0466 0.1155 0.1239 0.113 Uiso 0.1701(15) 1 calc PR A 2
C3A C 0.0111(8) -0.0174(5) 0.2247(10) 0.120(3) Uani 0.8299(15) 1 d PDU A 1
H3A H -0.0916 -0.0078 0.1636 0.144 Uiso 0.8299(15) 1 calc PR A 1
H3B H -0.0165 -0.0435 0.2979 0.144 Uiso 0.8299(15) 1 calc PR A 1
C3B C -0.027(4) -0.019(2) 0.199(4) 0.088(7) Uani 0.1701(15) 1 d PDU A 2
H3C H -0.0843 -0.0411 0.1172 0.105 Uiso 0.1701(15) 1 calc PR A 2
H3D H -0.1069 -0.0161 0.2483 0.105 Uiso 0.1701(15) 1 calc PR A 2
C4A C 0.1075(5) -0.0989(3) 0.1777(5) 0.0770(12) Uani 0.8299(15) 1 d PDU A 1
H4A H 0.1021 -0.0866 0.0917 0.092 Uiso 0.8299(15) 1 calc PR A 1
H4B H 0.0580 -0.1646 0.1844 0.092 Uiso 0.8299(15) 1 calc PR A 1
C4B C 0.104(3) -0.0964(18) 0.253(2) 0.073(5) Uani 0.1701(15) 1 d PDU A 2
H4C H 0.0618 -0.1596 0.2129 0.088 Uiso 0.1701(15) 1 calc PR A 2
H4D H 0.0950 -0.1037 0.3373 0.088 Uiso 0.1701(15) 1 calc PR A 2
S1A S 0.32303(7) -0.10110(4) 0.26368(6) 0.0670(3) Uani 0.8299(15) 1 d P A 1
Se1B Se 0.32303(7) -0.10110(4) 0.26368(6) 0.0670(3) Uani 0.1701(15) 1 d P A 2
C5 C 0.6081(3) 0.11908(18) 0.1871(2) 0.0489(6) Uani 1 1 d . . .
C6 C 0.6902(3) 0.1835(2) 0.2812(2) 0.0561(6) Uani 1 1 d . A .
C7 C 0.7567(3) 0.2724(2) 0.2483(3) 0.0660(8) Uani 1 1 d . . .
H7 H 0.8106 0.3164 0.3098 0.079 Uiso 1 1 calc R A .
C8 C 0.7463(3) 0.2978(2) 0.1296(3) 0.0685(8) Uani 1 1 d . A .
H8 H 0.7924 0.3582 0.1105 0.082 Uiso 1 1 calc R . .
C9 C 0.6674(4) 0.2336(2) 0.0379(3) 0.0717(8) Uani 1 1 d . . .
H9 H 0.6603 0.2504 -0.0436 0.086 Uiso 1 1 calc R A .
C10 C 0.5982(4) 0.1442(2) 0.0662(2) 0.0613(7) Uani 1 1 d . A .
H10 H 0.5449 0.1008 0.0038 0.074 Uiso 1 1 calc R . .
C11 C 0.7045(5) 0.1542(3) 0.4133(3) 0.0945(11) Uani 1 1 d . . .
H11C H 0.5969 0.1521 0.4289 0.142 Uiso 1 1 calc R A .
H11A H 0.7708 0.2034 0.4662 0.142 Uiso 1 1 calc R . .
H11B H 0.7549 0.0884 0.4286 0.142 Uiso 1 1 calc R . .

loop_
_atom_site_aniso_label
_atom_site_aniso_U_11
_atom_site_aniso_U_22
_atom_site_aniso_U_33
_atom_site_aniso_U_23
_atom_site_aniso_U_13
_atom_site_aniso_U_12
N1 0.0429(12) 0.0449(12) 0.0773(13) 0.0031(10) 0.0158(10) 0.0034(9)
C1 0.0473(14) 0.0387(12) 0.0560(13) -0.0020(10) 0.0126(11) 0.0027(10)
Se1A 0.0521(3) 0.0494(2) 0.1518(4) 0.02163(19) 0.0301(2) 0.01114(15)
S1B 0.0521(3) 0.0494(2) 0.1518(4) 0.02163(19) 0.0301(2) 0.01114(15)
C2A 0.078(5) 0.074(3) 0.221(8) -0.033(5) 0.085(5) 0.001(3)
C2B 0.033(12) 0.081(10) 0.17(2) 0.019(14) 0.036(13) -0.002(9)
C3A 0.054(4) 0.082(4) 0.239(9) 0.020(5) 0.064(5) 0.008(3)
C3B 0.039(11) 0.060(10) 0.154(14) -0.046(10) 0.005(10) -0.001(8)
C4A 0.051(2) 0.059(2) 0.123(4) -0.001(3) 0.026(3) -0.0097(17)
C4B 0.054(10) 0.081(11) 0.091(13) 0.015(12) 0.028(11) -0.003(8)
S1A 0.0574(4) 0.0542(4) 0.0919(5) 0.0161(3) 0.0226(3) 0.0012(3)
Se1B 0.0574(4) 0.0542(4) 0.0919(5) 0.0161(3) 0.0226(3) 0.0012(3)
C5 0.0336(13) 0.0439(13) 0.0699(16) -0.0013(11) 0.0140(11) 0.0031(10)
C6 0.0427(15) 0.0580(16) 0.0682(16) -0.0114(13) 0.0144(12) 0.0029(12)
C7 0.0463(16) 0.0552(17) 0.093(2) -0.0188(15) 0.0105(13) -0.0035(13)
C8 0.0523(18) 0.0497(16) 0.105(2) 0.0040(16) 0.0212(15) -0.0050(13)
C9 0.076(2) 0.0602(18) 0.0806(18) 0.0098(15) 0.0232(15) -0.0032(16)
C10 0.0630(17) 0.0525(16) 0.0672(17) -0.0053(12) 0.0133(13) -0.0057(13)
C11 0.105(3) 0.103(3) 0.072(2) -0.0154(18) 0.0157(18) -0.013(2)

loop_
_atom_type_symbol
_atom_type_description
_atom_type_scat_dispersion_real
_atom_type_scat_dispersion_imag
_atom_type_scat_source
C C 0.0033 0.0016 'International Tables Vol C Tables 4.2.6.8 and 6.1.1.4'
H H 0.0000 0.0000 'International Tables Vol C Tables 4.2.6.8 and 6.1.1.4'
N N 0.0061 0.0033 'International Tables Vol C Tables 4.2.6.8 and 6.1.1.4'
S S 0.1246 0.1234 'International Tables Vol C Tables 4.2.6.8 and 6.1.1.4'
Se Se -0.0929 2.2259 'International Tables Vol C Tables 4.2.6.8 and 6.1.1.4'

loop_
_geom_angle_atom_site_label_1
_geom_angle_atom_site_label_2
_geom_angle_atom_site_label_3
_geom_angle
C1 N1 C5 120.0(2)
N1 C1 S1A 117.70(18)
N1 C1 Se1A 123.47(18)
S1A C1 Se1A 118.81(14)
C1 Se1A C2A 96.9(2)
C3A C2A Se1A 117.3(6)
C3A C2A H2A 108.0
Se1A C2A H2A 108.0
C3A C2A H2B 108.0
Se1A C2A H2B 108.0
H2A C2A H2B 107.2
C3B C2B H2C 105.0
C3B C2B H2D 105.0
H2C C2B H2D 105.9
C2A C3A C4A 118.7(6)
C2A C3A H3A 107.6
C4A C3A H3A 107.6
C2A C3A H3B 107.6
C4A C3A H3B 107.6
H3A C3A H3B 107.1
C2B C3B C4B 115(3)
C2B C3B H3C 108.6
C4B C3B H3C 108.6
C2B C3B H3D 108.6
C4B C3B H3D 108.6
H3C C3B H3D 107.6
C3A C4A S1A 111.7(4)
C3A C4A H4A 109.3
S1A C4A H4A 109.3
C3A C4A H4B 109.3
S1A C4A H4B 109.3
H4A C4A H4B 108.0
C3B C4B H4C 104.2
C3B C4B H4D 104.2
H4C C4B H4D 105.5
C1 S1A C4A 100.26(17)
C10 C5 C6 120.0(2)
C10 C5 N1 120.2(2)
C6 C5 N1 119.7(2)
C7 C6 C5 117.8(2)
C7 C6 C11 122.5(3)
C5 C6 C11 119.7(3)
C8 C7 C6 122.4(3)
C8 C7 H7 118.8
C6 C7 H7 118.8
C7 C8 C9 119.4(3)
C7 C8 H8 120.3
C9 C8 H8 120.3
C8 C9 C10 120.2(3)
C8 C9 H9 119.9
C10 C9 H9 119.9
C5 C10 C9 120.1(3)
C5 C10 H10 120.0
C9 C10 H10 120.0
C6 C11 H11C 109.5
C6 C11 H11A 109.5
H11C C11 H11A 109.5
C6 C11 H11B 109.5
H11C C11 H11B 109.5
H11A C11 H11B 109.5

loop_
_geom_bond_atom_site_label_1
_geom_bond_atom_site_label_2
_geom_bond_distance
N1 C1 1.260(3)
N1 C5 1.417(3)
C1 S1A 1.801(2)
C1 Se1A 1.902(2)
Se1A C2A 1.905(8)
C2A C3A 1.441(7)
C2A H2A 0.9700
C2A H2B 0.9700
C2B C3B 1.450(18)
C2B H2C 0.9700
C2B H2D 0.9700
C3A C4A 1.512(8)
C3A H3A 0.9700
C3A H3B 0.9700
C3B C4B 1.516(18)
C3B H3C 0.9700
C3B H3D 0.9700
C4A S1A 1.830(4)
C4A H4A 0.9700
C4A H4B 0.9700
C4B H4C 0.9700
C4B H4D 0.9700
C5 C10 1.381(4)
C5 C6 1.399(4)
C6 C7 1.382(4)
C6 C11 1.511(4)
C7 C8 1.358(4)
C7 H7 0.9300
C8 C9 1.371(4)
C8 H8 0.9300
C9 C10 1.382(4)
C9 H9 0.9300
C10 H10 0.9300
C11 H11C 0.9600
C11 H11A 0.9600
C11 H11B 0.9600

loop_
_geom_torsion_atom_site_label_1
_geom_torsion_atom_site_label_2
_geom_torsion_atom_site_label_3
_geom_torsion_atom_site_label_4
_geom_torsion
C5 N1 C1 S1A -175.50(17)
C5 N1 C1 Se1A 3.3(3)
N1 C1 Se1A C2A -154.7(3)
S1A C1 Se1A C2A 24.1(3)
C1 Se1A C2A C3A -60.9(6)
Se1A C2A C3A C4A 29.3(10)
C2A C3A C4A S1A 42.8(9)
N1 C1 S1A C4A -153.9(2)
Se1A C1 S1A C4A 27.2(2)
C3A C4A S1A C1 -68.9(5)
C1 N1 C5 C10 -84.3(3)
C1 N1 C5 C6 99.6(3)
C10 C5 C6 C7 1.2(4)
N1 C5 C6 C7 177.3(2)
C10 C5 C6 C11 -178.3(3)
N1 C5 C6 C11 -2.2(4)
C5 C6 C7 C8 -0.8(4)
C11 C6 C7 C8 178.8(3)
C6 C7 C8 C9 0.0(4)
C7 C8 C9 C10 0.4(5)
C6 C5 C10 C9 -0.9(4)
N1 C5 C10 C9 -177.0(3)
C8 C9 C10 C5 0.1(5)
